data_7236008
loop_
_publ_author_name
'Kumar, Sundaravel Vivek'
'Muthusubramanian, Shanmugam'
'Perumal, Subbu'

_publ_section_title
;
 A solvent- and catalyst-free domino reaction for the efficient synthesis
 of 3-arylthiazolidine-2-thiones under microwave irradiation
;
_journal_issue 110
_journal_name_full 'RSC Advances'
_journal_page_first 90451
_journal_paper_doi 10.1039/C5RA19112B
_journal_volume 5
_journal_year 2015
_chemical_compound_source Synthesised
_chemical_formula_moiety 'C9 H8 F N O S2'
_chemical_formula_sum 'C9 H8 F N O S2'
_chemical_formula_weight 229.28
_chemical_melting_point 439.15
_chemical_name_common 3-(4-fluorophenyl)-4-hydroxythiazolidine-2-thione
_chemical_name_systematic 3-(4-fluorophenyl)-4-hydroxythiazolidine-2-thione
_space_group_crystal_system orthorhombic
_space_group_IT_number 61
_space_group_name_Hall '-P 2ac 2ab'
_space_group_name_H-M_alt 'P b c a'
_atom_sites_solution_hydrogens mixed
_audit_creation_method SHELXL-2014/7
_audit_update_record
;
2015-03-30 deposited with the CCDC.
2015-10-15 downloaded from the CCDC.
;
_cell_angle_alpha 90
_cell_angle_beta 90
_cell_angle_gamma 90
_cell_formula_units_Z 8
_cell_length_a 6.6494(2)
_cell_length_b 9.5276(4)
_cell_length_c 32.1006(13)
_cell_measurement_reflns_used 8962
_cell_measurement_temperature 296(2)
_cell_measurement_theta_max 25.69
_cell_measurement_theta_min 2.54
_cell_volume 2033.66(13)
_computing_cell_refinement 'Bruker SAINT'
_computing_data_collection 'Bruker APEX2'
_computing_data_reduction 'Bruker SAINT'
_computing_molecular_graphics 'Bruker SHELXTL'
_computing_publication_material 'Bruker SHELXTL'
_computing_structure_refinement 'SHELXL-2014/7 (Sheldrick, 2014)'
_computing_structure_solution 'SHELXS-97 (Sheldrick 2008)'
_diffrn_ambient_temperature 296(2)
_diffrn_measured_fraction_theta_full 0.999
_diffrn_measured_fraction_theta_max 0.999
_diffrn_measurement_device_type 'Bruker APEX-II CCD'
_diffrn_measurement_method '\f and \w scans'
_diffrn_radiation_type MoK\a
_diffrn_radiation_wavelength 0.71073
_diffrn_reflns_av_R_equivalents 0.0221
_diffrn_reflns_av_unetI/netI 0.0138
_diffrn_reflns_Laue_measured_fraction_full 0.999
_diffrn_reflns_Laue_measured_fraction_max 0.999
_diffrn_reflns_limit_h_max 7
_diffrn_reflns_limit_h_min -6
_diffrn_reflns_limit_k_max 11
_diffrn_reflns_limit_k_min -9
_diffrn_reflns_limit_l_max 37
_diffrn_reflns_limit_l_min -38
_diffrn_reflns_number 13663
_diffrn_reflns_point_group_measured_fraction_full 0.999
_diffrn_reflns_point_group_measured_fraction_max 0.999
_diffrn_reflns_theta_full 24.987
_diffrn_reflns_theta_max 24.987
_diffrn_reflns_theta_min 2.538
_exptl_absorpt_coefficient_mu 0.502
_exptl_absorpt_correction_T_max 0.938
_exptl_absorpt_correction_T_min 0.885
_exptl_absorpt_correction_type multi-scan
_exptl_absorpt_process_details 'SADABS V2014/5(Bruker AXS.Inc)'
_exptl_crystal_colour brown
_exptl_crystal_density_diffrn 1.498
_exptl_crystal_description Rectangular
_exptl_crystal_F_000 944
_exptl_crystal_recrystallization_method 'Re-crystallisation from solvent: Acetonitrile'
_exptl_crystal_size_max 0.250
_exptl_crystal_size_mid 0.220
_exptl_crystal_size_min 0.130
_refine_diff_density_max 0.275
_refine_diff_density_min -0.251
_refine_diff_density_rms 0.053
_refine_ls_extinction_method none
_refine_ls_goodness_of_fit_ref 1.014
_refine_ls_hydrogen_treatment mixed
_refine_ls_matrix_type full
_refine_ls_number_parameters 131
_refine_ls_number_reflns 1779
_refine_ls_number_restraints 0
_refine_ls_restrained_S_all 1.014
_refine_ls_R_factor_all 0.0501
_refine_ls_R_factor_gt 0.0467
_refine_ls_shift/su_max 0.000
_refine_ls_shift/su_mean 0.000
_refine_ls_structure_factor_coef Fsqd
_refine_ls_weighting_details 'w=1/[\s^2^(Fo^2^)+(0.1000P)^2^+2.9545P] where P=(Fo^2^+2Fc^2^)/3'
_refine_ls_weighting_scheme calc
_refine_ls_wR_factor_gt 0.1577
_refine_ls_wR_factor_ref 0.1629
_reflns_Friedel_coverage 0.000
_reflns_number_gt 1661
_reflns_number_total 1779
_reflns_threshold_expression 'I > 2\s(I)'
_cod_data_source_file c5ra19112b2.cif
_cod_data_source_block 4f
_cod_database_code 7236008
_shelx_shelxl_version_number 2014/7
_shelx_space_group_comment
; 
The symmetry employed for this shelxl refinement is uniquely defined 
by the following loop, which should always be used as a source of 
symmetry information in preference to the above space-group names. 
They are only intended as comments. 
;
_shelx_estimated_absorpt_t_min 0.885
_shelx_estimated_absorpt_t_max 0.938

loop_
_space_group_symop_operation_xyz
'x, y, z'
'-x+1/2, -y, z+1/2'
'-x, y+1/2, -z+1/2'
'x+1/2, -y+1/2, -z'
'-x, -y, -z'
'x-1/2, y, -z-1/2'
'x, -y-1/2, z-1/2'
'-x-1/2, y-1/2, z'

loop_
_atom_site_label
_atom_site_type_symbol
_atom_site_fract_x
_atom_site_fract_y
_atom_site_fract_z
_atom_site_U_iso_or_equiv
_atom_site_adp_type
_atom_site_occupancy
_atom_site_site_symmetry_order
_atom_site_calc_flag
_atom_site_refinement_flags_posn
_atom_site_refinement_flags_adp
C1 C 0.4721(5) 0.5907(4) 0.07338(10) 0.0433(8) Uani 1 1 d . .
H1 H 0.3763 0.6570 0.0856 0.052 Uiso 1 1 calc R U
C2 C 0.5927(7) 0.6618(4) 0.03925(10) 0.0531(9) Uani 1 1 d . .
H2A H 0.5958 0.7625 0.0436 0.064 Uiso 1 1 calc R U
H2B H 0.5331 0.6432 0.0122 0.064 Uiso 1 1 calc R U
C3 C 0.8095(5) 0.5270(3) 0.09199(9) 0.0362(7) Uani 1 1 d . .
C4 C 0.5505(4) 0.4897(3) 0.14395(9) 0.0310(6) Uani 1 1 d . .
C5 C 0.5201(5) 0.5782(3) 0.17719(10) 0.0409(8) Uani 1 1 d . .
H5 H 0.5464 0.6738 0.1748 0.049 Uiso 1 1 calc R U
C6 C 0.4497(6) 0.5225(4) 0.21432(10) 0.0494(9) Uani 1 1 d . .
H6 H 0.4260 0.5802 0.2372 0.059 Uiso 1 1 calc R U
C7 C 0.4156(5) 0.3815(4) 0.21673(10) 0.0473(8) Uani 1 1 d . .
C8 C 0.4442(5) 0.2918(4) 0.18399(11) 0.0464(8) Uani 1 1 d . .
H8 H 0.4183 0.1963 0.1867 0.056 Uiso 1 1 calc R U
C9 C 0.5126(5) 0.3473(3) 0.14684(10) 0.0407(7) Uani 1 1 d . .
H9 H 0.5331 0.2893 0.1239 0.049 Uiso 1 1 calc R U
F1 F 0.3512(4) 0.3271(3) 0.25348(7) 0.0771(8) Uani 1 1 d . .
N1 N 0.6212(4) 0.5461(3) 0.10490(7) 0.0342(6) Uani 1 1 d . .
O1 O 0.3710(4) 0.4741(3) 0.05756(8) 0.0559(7) Uani 1 1 d . .
S1 S 0.99583(13) 0.45457(10) 0.11933(3) 0.0492(3) Uani 1 1 d . .
S2 S 0.84428(17) 0.58978(11) 0.04177(3) 0.0586(4) Uani 1 1 d . .
H1O H 0.272(9) 0.464(5) 0.0737(16) 0.083(17) Uiso 1 1 d . .

loop_
_atom_site_aniso_label
_atom_site_aniso_U_11
_atom_site_aniso_U_22
_atom_site_aniso_U_33
_atom_site_aniso_U_23
_atom_site_aniso_U_13
_atom_site_aniso_U_12
C1 0.052(2) 0.0460(18) 0.0320(16) -0.0023(13) 0.0004(14) 0.0133(15)
C2 0.079(3) 0.0446(19) 0.0360(17) 0.0046(14) 0.0026(17) 0.0127(18)
C3 0.0443(18) 0.0303(14) 0.0339(15) -0.0038(11) 0.0073(13) -0.0050(13)
C4 0.0311(14) 0.0336(14) 0.0283(14) 0.0010(11) 0.0038(11) -0.0006(12)
C5 0.0493(19) 0.0361(16) 0.0372(17) -0.0004(13) 0.0031(14) 0.0037(14)
C6 0.065(2) 0.053(2) 0.0297(16) -0.0050(14) 0.0102(15) 0.0136(18)
C7 0.0426(19) 0.060(2) 0.0398(17) 0.0142(15) 0.0084(15) 0.0080(16)
C8 0.0472(19) 0.0422(18) 0.0498(19) 0.0090(15) 0.0063(16) -0.0046(15)
C9 0.0432(18) 0.0372(16) 0.0418(17) -0.0043(14) 0.0030(13) -0.0011(13)
F1 0.0923(19) 0.0867(16) 0.0522(13) 0.0269(12) 0.0315(12) 0.0098(14)
N1 0.0398(14) 0.0346(13) 0.0282(12) -0.0017(10) 0.0031(11) 0.0013(10)
O1 0.0506(16) 0.0755(18) 0.0415(14) -0.0117(13) -0.0035(12) -0.0013(13)
S1 0.0387(5) 0.0569(6) 0.0521(6) 0.0016(4) 0.0016(4) 0.0008(4)
S2 0.0676(7) 0.0653(6) 0.0431(5) 0.0122(4) 0.0219(4) 0.0028(5)

loop_
_atom_type_symbol
_atom_type_description
_atom_type_scat_dispersion_real
_atom_type_scat_dispersion_imag
_atom_type_scat_source
C C 0.0033 0.0016 'International Tables Vol C Tables 4.2.6.8 and 6.1.1.4'
H H 0.0000 0.0000 'International Tables Vol C Tables 4.2.6.8 and 6.1.1.4'
N N 0.0061 0.0033 'International Tables Vol C Tables 4.2.6.8 and 6.1.1.4'
O O 0.0106 0.0060 'International Tables Vol C Tables 4.2.6.8 and 6.1.1.4'
F F 0.0171 0.0103 'International Tables Vol C Tables 4.2.6.8 and 6.1.1.4'
S S 0.1246 0.1234 'International Tables Vol C Tables 4.2.6.8 and 6.1.1.4'

loop_
_geom_angle_atom_site_label_1
_geom_angle_atom_site_label_2
_geom_angle_atom_site_label_3
_geom_angle
O1 C1 N1 110.1(3)
O1 C1 C2 110.3(3)
N1 C1 C2 105.6(3)
O1 C1 H1 110.2
N1 C1 H1 110.2
C2 C1 H1 110.2
C1 C2 S2 106.7(2)
C1 C2 H2A 110.4
S2 C2 H2A 110.4
C1 C2 H2B 110.4
S2 C2 H2B 110.4
H2A C2 H2B 108.6
N1 C3 S1 126.3(2)
N1 C3 S2 111.6(2)
S1 C3 S2 122.18(19)
C5 C4 C9 121.6(3)
C5 C4 N1 119.6(3)
C9 C4 N1 118.9(3)
C4 C5 C6 118.8(3)
C4 C5 H5 120.6
C6 C5 H5 120.6
C7 C6 C5 118.8(3)
C7 C6 H6 120.6
C5 C6 H6 120.6
F1 C7 C6 118.5(3)
F1 C7 C8 118.2(3)
C6 C7 C8 123.3(3)
C7 C8 C9 118.0(3)
C7 C8 H8 121.0
C9 C8 H8 121.0
C8 C9 C4 119.5(3)
C8 C9 H9 120.2
C4 C9 H9 120.2
C3 N1 C4 121.7(3)
C3 N1 C1 117.2(2)
C4 N1 C1 118.9(3)
C1 O1 H1O 104(3)
C3 S2 C2 92.81(15)

loop_
_geom_bond_atom_site_label_1
_geom_bond_atom_site_label_2
_geom_bond_distance
C1 O1 1.394(5)
C1 N1 1.479(4)
C1 C2 1.517(5)
C1 H1 0.9800
C2 S2 1.810(4)
C2 H2A 0.9700
C2 H2B 0.9700
C3 N1 1.331(4)
C3 S1 1.668(3)
C3 S2 1.735(3)
C4 C5 1.375(4)
C4 C9 1.383(4)
C4 N1 1.443(4)
C5 C6 1.386(5)
C5 H5 0.9300
C6 C7 1.364(5)
C6 H6 0.9300
C7 F1 1.358(4)
C7 C8 1.368(5)
C8 C9 1.382(5)
C8 H8 0.9300
C9 H9 0.9300
O1 H1O 0.84(6)

loop_
_geom_torsion_atom_site_label_1
_geom_torsion_atom_site_label_2
_geom_torsion_atom_site_label_3
_geom_torsion_atom_site_label_4
_geom_torsion
O1 C1 C2 S2 -93.9(3)
N1 C1 C2 S2 25.1(3)
C9 C4 C5 C6 -0.1(5)
N1 C4 C5 C6 179.2(3)
C4 C5 C6 C7 0.9(5)
C5 C6 C7 F1 178.4(3)
C5 C6 C7 C8 -1.2(6)
F1 C7 C8 C9 -179.0(3)
C6 C7 C8 C9 0.6(6)
C7 C8 C9 C4 0.3(5)
C5 C4 C9 C8 -0.5(5)
N1 C4 C9 C8 -179.8(3)
S1 C3 N1 C4 -7.3(4)
S2 C3 N1 C4 173.6(2)
S1 C3 N1 C1 -170.2(2)
S2 C3 N1 C1 10.6(3)
C5 C4 N1 C3 106.0(3)
C9 C4 N1 C3 -74.7(4)
C5 C4 N1 C1 -91.4(3)
C9 C4 N1 C1 87.9(3)
O1 C1 N1 C3 95.1(3)
C2 C1 N1 C3 -24.0(4)
O1 C1 N1 C4 -68.3(3)
C2 C1 N1 C4 172.6(2)
N1 C3 S2 C2 5.1(2)
S1 C3 S2 C2 -174.1(2)
C1 C2 S2 C3 -18.1(2)
